data_4075498
loop_
_publ_author_name
'Adams, Richard D.'
'Captain, Burjor'
'Zhu, Lei'

_publ_section_title
;
 Cluster Fragmentation and Facile Cleavage of Phenyl Groups from the
 SnPh3Ligand in Reactions of Os3(CO)11(SnPh3)(\m-H) with CO and HSnPh3
;
_journal_issue 17
_journal_name_full Organometallics
_journal_page_first 4183
_journal_paper_doi 10.1021/om0603262
_journal_volume 25
_journal_year 2006
_chemical_formula_sum 'C22 H16 O4 Os Sn'
_chemical_formula_weight 653.24
_chemical_name_systematic
; 
 ? 
;
_space_group_IT_number 2
_symmetry_cell_setting triclinic
_symmetry_space_group_name_Hall '-P 1'
_symmetry_space_group_name_H-M 'P -1'
_atom_sites_solution_hydrogens geom
_atom_sites_solution_primary direct
_atom_sites_solution_secondary difmap
_audit_creation_method SHELXL-97
_cell_angle_alpha 67.8270(10)
_cell_angle_beta 88.8620(10)
_cell_angle_gamma 83.8980(10)
_cell_formula_units_Z 2
_cell_length_a 9.6670(4)
_cell_length_b 10.8704(4)
_cell_length_c 11.2785(4)
_cell_measurement_reflns_used 6850
_cell_measurement_temperature 294(2)
_cell_measurement_theta_max 28.26
_cell_measurement_theta_min 2.22
_cell_volume 1091.06(7)
_computing_cell_refinement 'Bruker SMART'
_computing_data_collection 'Bruker SMART'
_computing_data_reduction 'Bruker SAINT'
_computing_molecular_graphics 'Bruker SHELXTL'
_computing_publication_material 'Bruker SHELXTL'
_computing_structure_refinement 'SHELXL-97 (Sheldrick, 1997)'
_computing_structure_solution 'SHELXS-97 (Sheldrick, 1990)'
_diffrn_ambient_temperature 294(2)
_diffrn_measured_fraction_theta_full 0.992
_diffrn_measured_fraction_theta_max 0.992
_diffrn_measurement_device_type 'CCD area detector'
_diffrn_measurement_method 'phi and omega scans'
_diffrn_radiation_monochromator graphite
_diffrn_radiation_source 'fine-focus sealed tube'
_diffrn_radiation_type MoK\a
_diffrn_radiation_wavelength 0.71073
_diffrn_reflns_av_R_equivalents 0.0141
_diffrn_reflns_av_sigmaI/netI 0.0185
_diffrn_reflns_limit_h_max 12
_diffrn_reflns_limit_h_min -12
_diffrn_reflns_limit_k_max 14
_diffrn_reflns_limit_k_min -14
_diffrn_reflns_limit_l_max 14
_diffrn_reflns_limit_l_min -15
_diffrn_reflns_number 11483
_diffrn_reflns_theta_full 28.28
_diffrn_reflns_theta_max 28.28
_diffrn_reflns_theta_min 1.95
_diffrn_standards_decay_% <1
_exptl_absorpt_coefficient_mu 6.985
_exptl_absorpt_correction_T_max 1.000
_exptl_absorpt_correction_T_min 0.708
_exptl_absorpt_correction_type SADBAS
_exptl_absorpt_process_details '(SADABS, Bruker, 1997)'
_exptl_crystal_colour colorless
_exptl_crystal_density_diffrn 1.988
_exptl_crystal_density_method 'not measured'
_exptl_crystal_description block
_exptl_crystal_F_000 612
_exptl_crystal_size_max 0.4
_exptl_crystal_size_mid 0.2
_exptl_crystal_size_min 0.2
_refine_diff_density_max 1.298
_refine_diff_density_min -0.658
_refine_diff_density_rms 0.077
_refine_ls_extinction_method none
_refine_ls_goodness_of_fit_ref 1.051
_refine_ls_hydrogen_treatment mixed
_refine_ls_matrix_type full
_refine_ls_number_parameters 257
_refine_ls_number_reflns 5368
_refine_ls_number_restraints 0
_refine_ls_restrained_S_all 1.051
_refine_ls_R_factor_all 0.0224
_refine_ls_R_factor_gt 0.0195
_refine_ls_shift/su_max 0.002
_refine_ls_shift/su_mean 0.000
_refine_ls_structure_factor_coef Fsqd
_refine_ls_weighting_details 'calc w=1/[\s^2^(Fo^2^)+(0.0249P)^2^+0.3463P] where P=(Fo^2^+2Fc^2^)/3'
_refine_ls_weighting_scheme calc
_refine_ls_wR_factor_gt 0.0469
_refine_ls_wR_factor_ref 0.0483
_reflns_number_gt 4947
_reflns_number_total 5368
_reflns_threshold_expression >2sigma(I)
_cod_data_source_file om0603262si20060619_051200.cif
_cod_data_source_block p-1
_cod_depositor_comments
;
The following automatic conversions were performed:

'_symmetry_cell_setting' value 'Triclinic' changed to 'triclinic'
according to /home/saulius/struct/CIF-dictionaries/cif_core.dic
dictionary named 'cif_core.dic' version 2.4.1 from 2010-06-29.

Automatic conversion script
Id: cif_fix_values 1715 2011-07-08 13:25:40Z adriana 
;
_cod_original_sg_symbol_H-M P-1
_cod_database_code 4075498

loop_
_symmetry_equiv_pos_as_xyz
'x, y, z'
'-x, -y, -z'

loop_
_atom_site_label
_atom_site_type_symbol
_atom_site_fract_x
_atom_site_fract_y
_atom_site_fract_z
_atom_site_U_iso_or_equiv
_atom_site_adp_type
_atom_site_occupancy
_atom_site_symmetry_multiplicity
_atom_site_calc_flag
_atom_site_refinement_flags
Os1 Os 0.241179(10) 1.047532(11) 0.174199(10) 0.04159(4) Uani 1 1 d .
Sn1 Sn 0.362579(18) 0.799105(18) 0.324767(17) 0.03984(5) Uani 1 1 d .
H1 H 0.105(4) 0.982(4) 0.260(3) 0.073(11) Uiso 1 1 d .
O11 O 0.1444(3) 0.9092(3) 0.0027(3) 0.0704(7) Uani 1 1 d .
O12 O 0.5156(3) 1.1300(3) 0.0362(2) 0.0747(7) Uani 1 1 d .
O13 O 0.0565(3) 1.3084(3) 0.0372(3) 0.0773(8) Uani 1 1 d .
O14 O 0.3065(4) 1.1111(3) 0.4091(3) 0.0926(9) Uani 1 1 d .
C11 C 0.1837(3) 0.9619(3) 0.0627(3) 0.0485(6) Uani 1 1 d .
C12 C 0.4151(3) 1.1008(3) 0.0855(3) 0.0517(7) Uani 1 1 d .
C13 C 0.1238(4) 1.2138(4) 0.0863(3) 0.0572(7) Uani 1 1 d .
C14 C 0.2846(4) 1.0912(3) 0.3201(3) 0.0580(8) Uani 1 1 d .
C15 C 0.5826(3) 0.7722(3) 0.2957(3) 0.0445(6) Uani 1 1 d .
C16 C 0.6405(3) 0.6631(3) 0.2690(3) 0.0556(7) Uani 1 1 d .
H16 H 0.5840 0.6005 0.2653 0.067 Uiso 1 1 calc R
C17 C 0.7817(4) 0.6467(4) 0.2479(4) 0.0738(11) Uani 1 1 d .
H17 H 0.8195 0.5729 0.2310 0.089 Uiso 1 1 calc R
C18 C 0.8662(4) 0.7395(5) 0.2520(4) 0.0784(12) Uani 1 1 d .
H18 H 0.9607 0.7290 0.2363 0.094 Uiso 1 1 calc R
C19 C 0.8112(4) 0.8469(5) 0.2790(4) 0.0748(11) Uani 1 1 d .
H19 H 0.8685 0.9087 0.2833 0.090 Uiso 1 1 calc R
C20 C 0.6697(3) 0.8637(4) 0.3001(3) 0.0575(8) Uani 1 1 d .
H20 H 0.6328 0.9376 0.3175 0.069 Uiso 1 1 calc R
C21 C 0.2733(3) 0.6367(3) 0.3007(3) 0.0437(6) Uani 1 1 d .
C22 C 0.2046(3) 0.5491(3) 0.4024(3) 0.0520(7) Uani 1 1 d .
H22 H 0.2021 0.5592 0.4807 0.062 Uiso 1 1 calc R
C23 C 0.1404(4) 0.4477(3) 0.3887(4) 0.0656(9) Uani 1 1 d .
H23 H 0.0953 0.3902 0.4577 0.079 Uiso 1 1 calc R
C24 C 0.1425(4) 0.4311(3) 0.2742(4) 0.0644(9) Uani 1 1 d .
H24 H 0.0975 0.3636 0.2651 0.077 Uiso 1 1 calc R
C25 C 0.2113(4) 0.5144(3) 0.1728(3) 0.0626(8) Uani 1 1 d .
H25 H 0.2138 0.5028 0.0952 0.075 Uiso 1 1 calc R
C26 C 0.2769(3) 0.6158(3) 0.1862(3) 0.0531(7) Uani 1 1 d .
H26 H 0.3242 0.6710 0.1174 0.064 Uiso 1 1 calc R
C27 C 0.3314(3) 0.7669(3) 0.5235(3) 0.0447(6) Uani 1 1 d .
C28 C 0.2051(4) 0.8083(4) 0.5643(3) 0.0632(8) Uani 1 1 d .
H28 H 0.1329 0.8500 0.5048 0.076 Uiso 1 1 calc R
C29 C 0.1839(5) 0.7892(4) 0.6915(4) 0.0774(11) Uani 1 1 d .
H29 H 0.0981 0.8173 0.7169 0.093 Uiso 1 1 calc R
C30 C 0.2902(5) 0.7286(5) 0.7803(4) 0.0826(12) Uani 1 1 d .
H30 H 0.2772 0.7168 0.8657 0.099 Uiso 1 1 calc R
C31 C 0.4149(5) 0.6858(5) 0.7423(4) 0.0810(12) Uani 1 1 d .
H31 H 0.4861 0.6431 0.8027 0.097 Uiso 1 1 calc R
C32 C 0.4369(4) 0.7052(3) 0.6150(3) 0.0604(8) Uani 1 1 d .
H32 H 0.5230 0.6766 0.5906 0.073 Uiso 1 1 calc R

loop_
_atom_site_aniso_label
_atom_site_aniso_U_11
_atom_site_aniso_U_22
_atom_site_aniso_U_33
_atom_site_aniso_U_23
_atom_site_aniso_U_13
_atom_site_aniso_U_12
Os1 0.03907(6) 0.04487(7) 0.04140(6) -0.01677(5) 0.00232(4) -0.00526(4)
Sn1 0.03535(9) 0.04509(10) 0.03987(9) -0.01642(8) 0.00367(7) -0.00672(7)
O11 0.0767(16) 0.0719(16) 0.0701(15) -0.0347(13) -0.0190(13) -0.0065(13)
O12 0.0596(14) 0.0927(19) 0.0709(16) -0.0251(14) 0.0190(12) -0.0303(13)
O13 0.105(2) 0.0555(14) 0.0647(15) -0.0199(12) -0.0235(14) 0.0159(14)
O14 0.147(3) 0.0789(19) 0.0646(16) -0.0389(15) -0.0104(17) -0.0184(19)
C11 0.0441(15) 0.0504(16) 0.0488(15) -0.0166(13) -0.0026(12) -0.0031(12)
C12 0.0514(16) 0.0534(17) 0.0479(15) -0.0150(13) 0.0030(13) -0.0118(13)
C13 0.0627(19) 0.0596(19) 0.0523(17) -0.0263(15) -0.0013(14) 0.0009(15)
C14 0.073(2) 0.0492(17) 0.0542(18) -0.0222(14) 0.0008(15) -0.0085(15)
C15 0.0370(13) 0.0525(16) 0.0373(13) -0.0096(11) 0.0002(10) -0.0044(11)
C16 0.0482(16) 0.0577(18) 0.0563(17) -0.0178(14) 0.0036(13) -0.0011(13)
C17 0.057(2) 0.084(3) 0.066(2) -0.0192(19) 0.0096(17) 0.0156(19)
C18 0.0382(16) 0.105(3) 0.066(2) -0.006(2) 0.0041(15) 0.0046(19)
C19 0.0444(18) 0.095(3) 0.072(2) -0.012(2) -0.0025(16) -0.0222(18)
C20 0.0455(16) 0.068(2) 0.0576(18) -0.0198(16) -0.0014(13) -0.0117(14)
C21 0.0388(13) 0.0433(14) 0.0474(14) -0.0159(12) -0.0012(11) -0.0021(11)
C22 0.0565(17) 0.0505(16) 0.0457(15) -0.0139(13) 0.0029(13) -0.0083(13)
C23 0.073(2) 0.0487(17) 0.071(2) -0.0141(16) 0.0119(18) -0.0215(16)
C24 0.068(2) 0.0477(17) 0.082(2) -0.0265(17) -0.0014(18) -0.0145(15)
C25 0.078(2) 0.0559(18) 0.062(2) -0.0305(16) -0.0050(17) -0.0071(17)
C26 0.0634(18) 0.0489(16) 0.0476(16) -0.0175(13) 0.0046(14) -0.0113(14)
C27 0.0469(14) 0.0480(15) 0.0408(14) -0.0176(12) 0.0068(11) -0.0093(12)
C28 0.0568(18) 0.076(2) 0.0538(18) -0.0209(16) 0.0133(15) -0.0097(16)
C29 0.081(3) 0.086(3) 0.070(2) -0.035(2) 0.032(2) -0.017(2)
C30 0.119(4) 0.087(3) 0.048(2) -0.0299(19) 0.020(2) -0.026(3)
C31 0.097(3) 0.094(3) 0.051(2) -0.026(2) -0.011(2) -0.004(2)
C32 0.064(2) 0.065(2) 0.0549(18) -0.0262(16) -0.0023(15) -0.0025(16)

loop_
_atom_type_symbol
_atom_type_description
_atom_type_scat_dispersion_real
_atom_type_scat_dispersion_imag
_atom_type_scat_source
C C 0.0033 0.0016 'International Tables Vol C Tables 4.2.6.8 and 6.1.1.4'
H H 0.0000 0.0000 'International Tables Vol C Tables 4.2.6.8 and 6.1.1.4'
O O 0.0106 0.0060 'International Tables Vol C Tables 4.2.6.8 and 6.1.1.4'
Sn Sn -0.6537 1.4246 'International Tables Vol C Tables 4.2.6.8 and 6.1.1.4'
Os Os -1.2165 7.6030 'International Tables Vol C Tables 4.2.6.8 and 6.1.1.4'

loop_
_geom_angle_atom_site_label_1
_geom_angle_atom_site_label_2
_geom_angle_atom_site_label_3
_geom_angle
C14 Os1 C11 165.07(13)
C14 Os1 C13 94.94(14)
C11 Os1 C13 94.10(13)
C14 Os1 C12 94.95(14)
C11 Os1 C12 95.55(13)
C13 Os1 C12 97.90(14)
C14 Os1 Sn1 83.27(10)
C11 Os1 Sn1 85.62(9)
C13 Os1 Sn1 169.15(10)
C12 Os1 Sn1 92.93(9)
C14 Os1 H1 84.9(12)
C11 Os1 H1 83.3(12)
C13 Os1 H1 89.9(12)
C12 Os1 H1 172.2(12)
Sn1 Os1 H1 79.3(12)
C15 Sn1 C21 107.08(11)
C15 Sn1 C27 108.24(10)
C21 Sn1 C27 104.21(11)
C15 Sn1 Os1 112.89(7)
C21 Sn1 Os1 114.36(7)
C27 Sn1 Os1 109.55(8)
O11 C11 Os1 176.0(3)
O12 C12 Os1 179.0(3)
O13 C13 Os1 179.4(3)
O14 C14 Os1 176.4(3)
C20 C15 C16 118.2(3)
C20 C15 Sn1 121.4(2)
C16 C15 Sn1 120.4(2)
C17 C16 C15 120.6(3)
C17 C16 H16 119.7
C15 C16 H16 119.7
C18 C17 C16 120.2(4)
C18 C17 H17 119.9
C16 C17 H17 119.9
C19 C18 C17 120.0(3)
C19 C18 H18 120.0
C17 C18 H18 120.0
C18 C19 C20 120.0(4)
C18 C19 H19 120.0
C20 C19 H19 120.0
C15 C20 C19 121.0(4)
C15 C20 H20 119.5
C19 C20 H20 119.5
C26 C21 C22 117.4(3)
C26 C21 Sn1 123.3(2)
C22 C21 Sn1 119.4(2)
C23 C22 C21 121.0(3)
C23 C22 H22 119.5
C21 C22 H22 119.5
C24 C23 C22 120.5(3)
C24 C23 H23 119.7
C22 C23 H23 119.7
C23 C24 C25 119.9(3)
C23 C24 H24 120.1
C25 C24 H24 120.1
C24 C25 C26 119.9(3)
C24 C25 H25 120.0
C26 C25 H25 120.0
C25 C26 C21 121.3(3)
C25 C26 H26 119.3
C21 C26 H26 119.3
C28 C27 C32 117.7(3)
C28 C27 Sn1 120.9(2)
C32 C27 Sn1 121.4(2)
C29 C28 C27 121.6(4)
C29 C28 H28 119.2
C27 C28 H28 119.2
C30 C29 C28 119.7(4)
C30 C29 H29 120.1
C28 C29 H29 120.1
C31 C30 C29 119.6(3)
C31 C30 H30 120.2
C29 C30 H30 120.2
C30 C31 C32 120.9(4)
C30 C31 H31 119.6
C32 C31 H31 119.6
C31 C32 C27 120.5(3)
C31 C32 H32 119.7
C27 C32 H32 119.7

loop_
_geom_bond_atom_site_label_1
_geom_bond_atom_site_label_2
_geom_bond_distance
Os1 C14 1.942(3)
Os1 C11 1.944(3)
Os1 C13 1.948(3)
Os1 C12 1.967(3)
Os1 Sn1 2.7382(2)
Os1 H1 1.67(4)
Sn1 C15 2.151(3)
Sn1 C21 2.151(3)
Sn1 C27 2.155(3)
O11 C11 1.131(4)
O12 C12 1.124(4)
O13 C13 1.109(4)
O14 C14 1.132(4)
C15 C20 1.385(4)
C15 C16 1.391(4)
C16 C17 1.385(5)
C16 H16 0.9300
C17 C18 1.378(6)
C17 H17 0.9300
C18 C19 1.367(6)
C18 H18 0.9300
C19 C20 1.389(5)
C19 H19 0.9300
C20 H20 0.9300
C21 C26 1.392(4)
C21 C22 1.394(4)
C22 C23 1.380(4)
C22 H22 0.9300
C23 C24 1.369(5)
C23 H23 0.9300
C24 C25 1.373(5)
C24 H24 0.9300
C25 C26 1.385(5)
C25 H25 0.9300
C26 H26 0.9300
C27 C28 1.387(4)
C27 C32 1.388(4)
C28 C29 1.384(5)
C28 H28 0.9300
C29 C30 1.375(6)
C29 H29 0.9300
C30 C31 1.365(6)
C30 H30 0.9300
C31 C32 1.386(5)
C31 H31 0.9300
C32 H32 0.9300
